data_4071145
loop_
_publ_author_name
'Liang, Lan-Chang'
'Chien, Pin-Shu'
'Lee, Pei-Ying'

_publ_section_title
;
 Phosphorus and Olefin Substituent Effects on the Insertion Chemistry of
 Nickel(II) Hydride Complexes Containing Amido Diphosphine Ligands
;
_journal_issue 13
_journal_name_full Organometallics
_journal_page_first 3082
_journal_paper_doi 10.1021/om701294a
_journal_volume 27
_journal_year 2008
_chemical_formula_moiety 'C36 H32 N1 Ni1 P2'
_chemical_formula_sum 'C48 H51 N Ni O P2'
_chemical_formula_weight 778.55
_chemical_name_systematic
;

 ?

;
_space_group_IT_number 2
_symmetry_cell_setting triclinic
_symmetry_space_group_name_Hall '-P 1'
_symmetry_space_group_name_H-M 'P -1'
_atom_sites_solution_hydrogens geom
_atom_sites_solution_primary direct
_atom_sites_solution_secondary difmap
_audit_creation_method SHELXL-97
_cell_angle_alpha 108.9730(10)
_cell_angle_beta 95.6310(10)
_cell_angle_gamma 105.1710(10)
_cell_formula_units_Z 2
_cell_length_a 10.8520(2)
_cell_length_b 12.9860(2)
_cell_length_c 15.9410(4)
_cell_measurement_reflns_used 37858
_cell_measurement_temperature 200(2)
_cell_measurement_theta_max 25.028
_cell_measurement_theta_min 2.037
_cell_volume 2008.66(7)
_computing_cell_refinement 'HKL Scalepack (Otwinowski & Minor 1997)'
_computing_data_collection 'Collect (Nonius BV, 1997-2000)'
_computing_data_reduction 'HKL Denzo and Scalepack (Otwinowski & Minor 19'
_computing_molecular_graphics 'Ortep-3 for Windows (Farrugia, 1997)'
_computing_publication_material 'WinGX publication routines (Farrugia, 1999)'
_computing_structure_refinement 'SHELXL-97 (Sheldrick, 1997)'
_computing_structure_solution 'SHELXS-97 (Sheldrick, 1997)'
_diffrn_ambient_temperature 200(2)
_diffrn_measured_fraction_theta_full 0.992
_diffrn_measured_fraction_theta_max 0.992
_diffrn_measurement_device_type KappaCCD
_diffrn_measurement_method 'CCD rotation images, thick slices'
_diffrn_radiation_monochromator graphite
_diffrn_radiation_source 'fine-focus sealed tube'
_diffrn_radiation_type MoK\a
_diffrn_radiation_wavelength 0.71073
_diffrn_reflns_av_R_equivalents 0.0656
_diffrn_reflns_av_sigmaI/netI 0.0617
_diffrn_reflns_limit_h_max 12
_diffrn_reflns_limit_h_min -12
_diffrn_reflns_limit_k_max 15
_diffrn_reflns_limit_k_min -15
_diffrn_reflns_limit_l_max 18
_diffrn_reflns_limit_l_min -18
_diffrn_reflns_number 27482
_diffrn_reflns_theta_full 25.03
_diffrn_reflns_theta_max 25.03
_diffrn_reflns_theta_min 2.18
_exptl_absorpt_coefficient_mu 0.600
_exptl_absorpt_correction_T_max 0.9502
_exptl_absorpt_correction_T_min 0.891
_exptl_absorpt_correction_type multi-scan
_exptl_absorpt_process_details
;

 ?

;
_exptl_crystal_colour orange
_exptl_crystal_density_diffrn 1.287
_exptl_crystal_density_method 'not measured'
_exptl_crystal_description prism
_exptl_crystal_F_000 824
_exptl_crystal_size_max 0.22
_exptl_crystal_size_mid 0.14
_exptl_crystal_size_min 0.06
_refine_diff_density_max 0.445
_refine_diff_density_min -0.455
_refine_diff_density_rms 0.097
_refine_ls_extinction_method none
_refine_ls_goodness_of_fit_ref 1.083
_refine_ls_hydrogen_treatment mixed
_refine_ls_matrix_type full
_refine_ls_number_parameters 478
_refine_ls_number_reflns 7045
_refine_ls_number_restraints 0
_refine_ls_restrained_S_all 1.083
_refine_ls_R_factor_all 0.0813
_refine_ls_R_factor_gt 0.0526
_refine_ls_shift/su_max 0.000
_refine_ls_shift/su_mean 0.000
_refine_ls_structure_factor_coef Fsqd
_refine_ls_weighting_details 'calc w=1/[\s^2^(Fo^2^)+(0.0696P)^2^+1.1731P] where P=(Fo^2^+2Fc^2^)/3'
_refine_ls_weighting_scheme calc
_refine_ls_wR_factor_gt 0.1245
_refine_ls_wR_factor_ref 0.1452
_reflns_number_gt 5202
_reflns_number_total 7045
_reflns_threshold_expression >2sigma(I)
_cod_data_source_file om701294a-file003.cif
_cod_data_source_block 3a
_cod_original_cell_volume 2008.65(7)
_cod_database_code 4071145

loop_
_symmetry_equiv_pos_as_xyz
'x, y, z'
'-x, -y, -z'

loop_
_atom_site_label
_atom_site_type_symbol
_atom_site_fract_x
_atom_site_fract_y
_atom_site_fract_z
_atom_site_U_iso_or_equiv
_atom_site_adp_type
_atom_site_occupancy
_atom_site_symmetry_multiplicity
_atom_site_calc_flag
_atom_site_refinement_flags
Ni1 Ni 1.01766(4) 0.11653(4) 0.23521(3) 0.03015(16) Uani 1 1 d .
P1 P 0.81798(9) 0.01272(8) 0.19238(6) 0.0304(2) Uani 1 1 d .
P2 P 1.16708(9) 0.26289(8) 0.33986(6) 0.0308(2) Uani 1 1 d .
O1 O 0.7239(3) 0.5481(3) 0.1580(2) 0.0655(9) Uani 1 1 d .
N1 N 0.9593(3) 0.2379(2) 0.21262(19) 0.0303(7) Uani 1 1 d .
C1 C 0.7467(4) -0.1274(3) 0.1015(2) 0.0356(9) Uani 1 1 d .
C2 C 0.8011(4) -0.1491(4) 0.0251(3) 0.0477(10) Uani 1 1 d .
H2 H 0.8756 -0.0916 0.0227 0.057 Uiso 1 1 d R
C3 C 0.7467(5) -0.2530(4) -0.0479(3) 0.0595(13) Uani 1 1 d .
H3 H 0.7838 -0.2683 -0.1012 0.071 Uiso 1 1 d R
C4 C 0.6404(6) -0.3331(4) -0.0432(3) 0.0660(15) Uani 1 1 d .
H4 H 0.6023 -0.4049 -0.0928 0.079 Uiso 1 1 d R
C5 C 0.5856(5) -0.3131(4) 0.0315(4) 0.0622(13) Uani 1 1 d .
H5 H 0.5115 -0.3706 0.0344 0.075 Uiso 1 1 d R
C6 C 0.6378(4) -0.2102(3) 0.1042(3) 0.0451(10) Uani 1 1 d .
H6 H 0.5980 -0.1951 0.1562 0.054 Uiso 1 1 d R
C7 C 0.7571(4) -0.0107(3) 0.2899(2) 0.0341(8) Uani 1 1 d .
C8 C 0.8132(4) -0.0723(3) 0.3309(3) 0.0453(10) Uani 1 1 d .
H8 H 0.8768 -0.1045 0.3045 0.054 Uiso 1 1 d R
C9 C 0.7764(5) -0.0871(4) 0.4081(3) 0.0565(12) Uani 1 1 d .
H9 H 0.8150 -0.1297 0.4359 0.068 Uiso 1 1 d R
C10 C 0.6855(5) -0.0408(4) 0.4458(3) 0.0546(12) Uani 1 1 d .
H10 H 0.6592 -0.0511 0.4991 0.066 Uiso 1 1 d R
C11 C 0.6313(5) 0.0195(4) 0.4064(3) 0.0557(12) Uani 1 1 d .
H11 H 0.5682 0.0530 0.4322 0.067 Uiso 1 1 d R
C12 C 0.6660(4) 0.0360(3) 0.3286(3) 0.0446(10) Uani 1 1 d .
H12 H 0.6273 0.0786 0.3009 0.054 Uiso 1 1 d R
C13 C 0.7410(3) 0.1058(3) 0.1621(2) 0.0303(8) Uani 1 1 d .
C14 C 0.6095(4) 0.0760(3) 0.1232(2) 0.0393(9) Uani 1 1 d .
H14 H 0.5549 -0.0012 0.1086 0.047 Uiso 1 1 d R
C15 C 0.5586(4) 0.1551(3) 0.1058(3) 0.0410(9) Uani 1 1 d .
H15 H 0.4690 0.1320 0.0765 0.049 Uiso 1 1 d R
C16 C 0.6390(4) 0.2671(3) 0.1324(3) 0.0397(9) Uani 1 1 d .
H16 H 0.6022 0.3231 0.1232 0.048 Uiso 1 1 d R
C17 C 0.7693(4) 0.2989(3) 0.1700(2) 0.0338(8) Uani 1 1 d .
H17 H 0.8209 0.3779 0.1889 0.041 Uiso 1 1 d R
C18 C 0.8279(4) 0.2186(3) 0.1818(2) 0.0321(8) Uani 1 1 d .
C19 C 1.0546(3) 0.3412(3) 0.2256(2) 0.0309(8) Uani 1 1 d .
C20 C 1.0520(4) 0.4137(3) 0.1772(2) 0.0360(9) Uani 1 1 d .
H20 H 0.9785 0.3933 0.1295 0.043 Uiso 1 1 d R
C21 C 1.1535(4) 0.5133(3) 0.1964(3) 0.0406(9) Uani 1 1 d .
H21 H 1.1487 0.5623 0.1631 0.049 Uiso 1 1 d R
C22 C 1.2622(4) 0.5435(3) 0.2626(3) 0.0453(10) Uani 1 1 d .
H22 H 1.3305 0.6145 0.2776 0.054 Uiso 1 1 d R
C23 C 1.2713(4) 0.4706(3) 0.3082(3) 0.0399(9) Uani 1 1 d .
H23 H 1.3480 0.4891 0.3526 0.048 Uiso 1 1 d R
C24 C 1.1700(3) 0.3702(3) 0.2896(2) 0.0308(8) Uani 1 1 d .
C25 C 1.1054(3) 0.3135(3) 0.4436(2) 0.0333(8) Uani 1 1 d .
C26 C 1.1508(4) 0.4275(3) 0.5014(3) 0.0476(10) Uani 1 1 d .
H26 H 1.2199 0.4806 0.4892 0.057 Uiso 1 1 d R
C27 C 1.0985(5) 0.4662(4) 0.5760(3) 0.0565(12) Uani 1 1 d .
H27 H 1.1304 0.5456 0.6147 0.068 Uiso 1 1 d R
C28 C 0.9995(5) 0.3918(5) 0.5943(3) 0.0603(13) Uani 1 1 d .
H28 H 0.9656 0.4190 0.6478 0.072 Uiso 1 1 d R
C29 C 0.9525(5) 0.2793(5) 0.5383(3) 0.0649(14) Uani 1 1 d .
H29 H 0.8802 0.2281 0.5495 0.078 Uiso 1 1 d R
C30 C 1.0066(4) 0.2400(4) 0.4631(3) 0.0518(11) Uani 1 1 d .
H30 H 0.9753 0.1604 0.4249 0.062 Uiso 1 1 d R
C31 C 1.3377(3) 0.2811(3) 0.3799(2) 0.0318(8) Uani 1 1 d .
C32 C 1.4249(4) 0.2818(3) 0.3213(3) 0.0388(9) Uani 1 1 d .
H32 H 1.3961 0.2785 0.2613 0.047 Uiso 1 1 d R
C33 C 1.5515(4) 0.2871(3) 0.3493(3) 0.0459(10) Uani 1 1 d .
H33 H 1.6112 0.2883 0.3087 0.055 Uiso 1 1 d R
C34 C 1.5936(4) 0.2919(3) 0.4351(3) 0.0458(10) Uani 1 1 d .
H34 H 1.6821 0.2961 0.4541 0.055 Uiso 1 1 d R
C35 C 1.5075(4) 0.2894(3) 0.4934(3) 0.0420(9) Uani 1 1 d .
H35 H 1.5363 0.2906 0.5527 0.050 Uiso 1 1 d R
C36 C 1.3812(4) 0.2855(3) 0.4660(2) 0.0369(9) Uani 1 1 d .
H36 H 1.3223 0.2858 0.5072 0.044 Uiso 1 1 d R
C37 C 1.0883(4) -0.0120(3) 0.2222(3) 0.0361(9) Uani 1 1 d .
H37 H 1.0179 -0.0820 0.1917 0.043 Uiso 1 1 d R
C38 C 1.1721(4) 0.0129(3) 0.1549(3) 0.0451(10) Uani 1 1 d .
H38A H 1.1473 0.0673 0.1338 0.054 Uiso 1 1 d R
H38B H 1.2622 0.0443 0.1847 0.054 Uiso 1 1 d R
C39 C 1.1663(5) -0.0877(4) 0.0697(3) 0.0658(13) Uani 1 1 d .
H39A H 1.2396 -0.0613 0.0444 0.079 Uiso 1 1 d R
H39B H 1.0870 -0.1035 0.0285 0.079 Uiso 1 1 d R
C40 C 1.1744(6) -0.1936(5) 0.0834(4) 0.0778(16) Uani 1 1 d .
H40A H 1.1718 -0.2515 0.0269 0.093 Uiso 1 1 d R
H40B H 1.1007 -0.2202 0.1082 0.093 Uiso 1 1 d R
C41 C 1.2936(5) -0.1699(5) 0.1483(5) 0.0779(16) Uani 1 1 d .
H41 H 1.3730 -0.1708 0.1266 0.093 Uiso 1 1 d R
C42 C 1.3014(5) -0.1463(4) 0.2351(4) 0.0696(15) Uani 1 1 d .
H42 H 1.3824 -0.1338 0.2730 0.083 Uiso 1 1 d R
C43 C 1.1937(5) -0.1338(4) 0.2883(3) 0.0630(13) Uani 1 1 d .
H43A H 1.2204 -0.1402 0.3451 0.076 Uiso 1 1 d R
H43B H 1.1174 -0.1969 0.2540 0.076 Uiso 1 1 d R
C44 C 1.1603(4) -0.0193(3) 0.3058(3) 0.0479(10) Uani 1 1 d .
H44A H 1.2416 0.0417 0.3284 0.057 Uiso 1 1 d R
H44B H 1.1081 -0.0118 0.3514 0.057 Uiso 1 1 d R
C45 C 0.8322(6) 0.5167(5) 0.0363(4) 0.0815(17) Uani 1 1 d .
H45A H 0.9075 0.5484 0.0150 0.098 Uiso 1 1 d R
H45B H 0.7547 0.5068 -0.0042 0.098 Uiso 1 1 d R
H45C H 0.8327 0.4438 0.0385 0.098 Uiso 1 1 d R
C46 C 0.8346(5) 0.5950(5) 0.1276(4) 0.0690(14) Uani 1 1 d .
H46A H 0.8335 0.6680 0.1260 0.083 Uiso 1 1 d R
H46B H 0.9115 0.6050 0.1686 0.083 Uiso 1 1 d R
C47 C 0.7201(6) 0.6198(5) 0.2454(3) 0.0751(15) Uani 1 1 d .
H47A H 0.7999 0.6359 0.2860 0.090 Uiso 1 1 d R
H47B H 0.7105 0.6902 0.2428 0.090 Uiso 1 1 d R
C48 C 0.6078(6) 0.5637(7) 0.2762(4) 0.123(3) Uani 1 1 d .
H48A H 0.6031 0.6108 0.3356 0.147 Uiso 1 1 d R
H48B H 0.6184 0.4932 0.2778 0.147 Uiso 1 1 d R
H48C H 0.5290 0.5475 0.2346 0.147 Uiso 1 1 d R

loop_
_atom_site_aniso_label
_atom_site_aniso_U_11
_atom_site_aniso_U_22
_atom_site_aniso_U_33
_atom_site_aniso_U_23
_atom_site_aniso_U_13
_atom_site_aniso_U_12
Ni1 0.0303(3) 0.0320(3) 0.0263(3) 0.00882(19) 0.00340(19) 0.0098(2)
P1 0.0318(5) 0.0306(5) 0.0261(5) 0.0075(4) 0.0038(4) 0.0099(4)
P2 0.0307(5) 0.0342(5) 0.0253(5) 0.0087(4) 0.0055(4) 0.0096(4)
O1 0.081(2) 0.0503(18) 0.067(2) 0.0190(16) 0.0340(19) 0.0186(17)
N1 0.0301(17) 0.0307(15) 0.0286(16) 0.0096(13) 0.0017(13) 0.0099(13)
C1 0.035(2) 0.034(2) 0.032(2) 0.0043(16) -0.0035(17) 0.0159(17)
C2 0.057(3) 0.051(2) 0.036(2) 0.0131(19) 0.008(2) 0.023(2)
C3 0.079(4) 0.068(3) 0.031(2) 0.003(2) 0.002(2) 0.045(3)
C4 0.081(4) 0.047(3) 0.051(3) -0.005(2) -0.022(3) 0.031(3)
C5 0.057(3) 0.039(2) 0.072(3) 0.010(2) -0.017(3) 0.009(2)
C6 0.038(2) 0.038(2) 0.048(2) 0.0073(19) -0.0034(19) 0.0091(18)
C7 0.034(2) 0.0303(19) 0.030(2) 0.0065(16) 0.0050(16) 0.0044(16)
C8 0.048(3) 0.045(2) 0.049(2) 0.021(2) 0.015(2) 0.017(2)
C9 0.070(3) 0.058(3) 0.052(3) 0.034(2) 0.011(2) 0.018(2)
C10 0.073(3) 0.052(3) 0.042(3) 0.021(2) 0.025(2) 0.014(2)
C11 0.064(3) 0.061(3) 0.052(3) 0.022(2) 0.029(2) 0.027(2)
C12 0.049(3) 0.047(2) 0.042(2) 0.0158(19) 0.015(2) 0.020(2)
C13 0.032(2) 0.0355(19) 0.0225(18) 0.0078(15) 0.0032(15) 0.0131(16)
C14 0.037(2) 0.039(2) 0.037(2) 0.0101(17) 0.0030(18) 0.0104(18)
C15 0.034(2) 0.049(2) 0.037(2) 0.0117(19) -0.0013(18) 0.0162(19)
C16 0.042(2) 0.044(2) 0.038(2) 0.0160(18) 0.0071(18) 0.0203(19)
C17 0.034(2) 0.037(2) 0.0306(19) 0.0115(16) 0.0054(16) 0.0129(17)
C18 0.039(2) 0.036(2) 0.0191(17) 0.0067(15) 0.0060(16) 0.0143(17)
C19 0.035(2) 0.0328(19) 0.0254(18) 0.0072(15) 0.0123(16) 0.0131(16)
C20 0.038(2) 0.039(2) 0.030(2) 0.0111(17) 0.0060(17) 0.0132(18)
C21 0.047(2) 0.043(2) 0.038(2) 0.0196(18) 0.0155(19) 0.0161(19)
C22 0.045(3) 0.039(2) 0.050(3) 0.017(2) 0.013(2) 0.0071(19)
C23 0.036(2) 0.041(2) 0.036(2) 0.0095(18) 0.0041(17) 0.0071(18)
C24 0.033(2) 0.0340(19) 0.0276(19) 0.0113(15) 0.0102(16) 0.0122(16)
C25 0.032(2) 0.043(2) 0.0243(18) 0.0099(16) 0.0015(16) 0.0138(17)
C26 0.058(3) 0.042(2) 0.039(2) 0.0100(19) 0.018(2) 0.014(2)
C27 0.069(3) 0.055(3) 0.040(3) 0.007(2) 0.016(2) 0.023(2)
C28 0.054(3) 0.091(4) 0.034(2) 0.012(3) 0.015(2) 0.032(3)
C29 0.052(3) 0.086(4) 0.039(3) 0.016(3) 0.017(2) -0.001(3)
C30 0.049(3) 0.056(3) 0.033(2) 0.008(2) 0.007(2) -0.002(2)
C31 0.031(2) 0.0291(18) 0.031(2) 0.0083(15) 0.0023(16) 0.0068(15)
C32 0.038(2) 0.044(2) 0.033(2) 0.0116(17) 0.0082(18) 0.0141(18)
C33 0.035(2) 0.050(2) 0.051(3) 0.016(2) 0.013(2) 0.0144(19)
C34 0.033(2) 0.045(2) 0.052(3) 0.011(2) -0.001(2) 0.0124(18)
C35 0.044(2) 0.043(2) 0.033(2) 0.0098(18) -0.0026(19) 0.0125(19)
C36 0.036(2) 0.039(2) 0.032(2) 0.0078(17) 0.0039(17) 0.0120(17)
C37 0.034(2) 0.037(2) 0.041(2) 0.0154(17) 0.0072(17) 0.0133(17)
C38 0.051(3) 0.048(2) 0.043(2) 0.019(2) 0.018(2) 0.021(2)
C39 0.073(4) 0.062(3) 0.063(3) 0.012(2) 0.032(3) 0.029(3)
C40 0.076(4) 0.073(4) 0.076(4) 0.008(3) 0.025(3) 0.030(3)
C41 0.056(3) 0.079(4) 0.100(5) 0.022(3) 0.027(3) 0.032(3)
C42 0.049(3) 0.063(3) 0.099(5) 0.028(3) 0.002(3) 0.028(3)
C43 0.064(3) 0.059(3) 0.070(3) 0.038(3) -0.007(3) 0.015(2)
C44 0.047(3) 0.049(2) 0.049(3) 0.021(2) 0.003(2) 0.014(2)
C45 0.096(4) 0.110(5) 0.079(4) 0.053(4) 0.039(3) 0.066(4)
C46 0.060(3) 0.073(3) 0.088(4) 0.043(3) 0.014(3) 0.026(3)
C47 0.090(4) 0.065(3) 0.059(3) 0.007(3) 0.013(3) 0.026(3)
C48 0.085(5) 0.151(6) 0.067(4) -0.019(4) 0.036(4) -0.003(4)

loop_
_atom_type_symbol
_atom_type_description
_atom_type_scat_dispersion_real
_atom_type_scat_dispersion_imag
_atom_type_scat_source
C C 0.0033 0.0016 'International Tables Vol C Tables 4.2.6.8 and 6.1.1.4'
H H 0.0000 0.0000 'International Tables Vol C Tables 4.2.6.8 and 6.1.1.4'
N N 0.0061 0.0033 'International Tables Vol C Tables 4.2.6.8 and 6.1.1.4'
Ni Ni 0.3393 1.1124 'International Tables Vol C Tables 4.2.6.8 and 6.1.1.4'
P P 0.1023 0.0942 'International Tables Vol C Tables 4.2.6.8 and 6.1.1.4'
O O 0.0106 0.0060 'International Tables Vol C Tables 4.2.6.8 and 6.1.1.4'

loop_
_geom_angle_atom_site_label_1
_geom_angle_atom_site_label_2
_geom_angle_atom_site_label_3
_geom_angle
N1 Ni1 C37 163.11(14)
N1 Ni1 P1 86.78(9)
C37 Ni1 P1 95.43(11)
N1 Ni1 P2 82.76(9)
C37 Ni1 P2 103.45(11)
P1 Ni1 P2 147.37(4)
C13 P1 C7 107.47(16)
C13 P1 C1 105.53(16)
C7 P1 C1 103.21(17)
C13 P1 Ni1 102.02(12)
C7 P1 Ni1 109.04(12)
C1 P1 Ni1 128.25(13)
C24 P2 C31 105.52(16)
C24 P2 C25 104.44(16)
C31 P2 C25 104.30(16)
C24 P2 Ni1 98.91(12)
C31 P2 Ni1 129.84(12)
C25 P2 Ni1 111.06(12)
C46 O1 C47 111.8(4)
C18 N1 C19 122.1(3)
C18 N1 Ni1 120.1(2)
C19 N1 Ni1 117.7(2)
C6 C1 C2 119.0(4)
C6 C1 P1 123.0(3)
C2 C1 P1 117.9(3)
C1 C2 C3 120.0(4)
C4 C3 C2 119.7(4)
C3 C4 C5 121.0(4)
C4 C5 C6 120.1(5)
C5 C6 C1 120.1(4)
C12 C7 C8 118.6(3)
C12 C7 P1 123.5(3)
C8 C7 P1 117.7(3)
C9 C8 C7 120.2(4)
C10 C9 C8 120.7(4)
C11 C10 C9 119.3(4)
C10 C11 C12 121.6(4)
C7 C12 C11 119.6(4)
C14 C13 C18 121.0(3)
C14 C13 P1 125.4(3)
C18 C13 P1 113.6(3)
C15 C14 C13 121.0(4)
C14 C15 C16 118.4(4)
C17 C16 C15 121.8(4)
C16 C17 C18 121.5(3)
N1 C18 C17 127.1(3)
N1 C18 C13 117.2(3)
C17 C18 C13 115.7(3)
N1 C19 C20 127.0(3)
N1 C19 C24 116.0(3)
C20 C19 C24 116.8(3)
C21 C20 C19 121.2(3)
C22 C21 C20 121.1(4)
C21 C22 C23 119.2(4)
C22 C23 C24 120.3(4)
C23 C24 C19 121.2(3)
C23 C24 P2 126.3(3)
C19 C24 P2 112.5(3)
C30 C25 C26 118.2(4)
C30 C25 P2 120.2(3)
C26 C25 P2 121.5(3)
C27 C26 C25 121.1(4)
C28 C27 C26 119.9(4)
C29 C28 C27 120.0(4)
C28 C29 C30 119.9(4)
C25 C30 C29 120.7(4)
C36 C31 C32 118.5(3)
C36 C31 P2 121.3(3)
C32 C31 P2 120.1(3)
C33 C32 C31 120.3(4)
C32 C33 C34 120.7(4)
C33 C34 C35 119.6(4)
C36 C35 C34 119.8(4)
C35 C36 C31 121.1(4)
C44 C37 C38 115.5(3)
C44 C37 Ni1 119.4(3)
C38 C37 Ni1 94.7(2)
C37 C38 C39 117.9(4)
C40 C39 C38 116.1(4)
C41 C40 C39 111.0(5)
C42 C41 C40 125.0(5)
C41 C42 C43 127.5(5)
C42 C43 C44 115.0(4)
C37 C44 C43 114.2(4)
O1 C46 C45 109.1(5)
O1 C47 C48 109.6(5)

loop_
_geom_bond_atom_site_label_1
_geom_bond_atom_site_label_2
_geom_bond_distance
Ni1 N1 1.965(3)
Ni1 C37 1.973(3)
Ni1 P1 2.1357(10)
Ni1 P2 2.1952(10)
P1 C13 1.795(3)
P1 C7 1.829(4)
P1 C1 1.827(4)
P2 C24 1.815(3)
P2 C31 1.826(4)
P2 C25 1.832(4)
O1 C46 1.405(6)
O1 C47 1.413(6)
N1 C18 1.390(4)
N1 C19 1.401(4)
C1 C6 1.390(5)
C1 C2 1.385(6)
C2 C3 1.396(6)
C3 C4 1.363(7)
C4 C5 1.363(7)
C5 C6 1.384(6)
C7 C12 1.384(5)
C7 C8 1.398(5)
C8 C9 1.386(6)
C9 C10 1.374(6)
C10 C11 1.357(6)
C11 C12 1.396(6)
C13 C14 1.397(5)
C13 C18 1.433(5)
C14 C15 1.374(5)
C15 C16 1.385(5)
C16 C17 1.377(5)
C17 C18 1.407(5)
C19 C20 1.401(5)
C19 C24 1.415(5)
C20 C21 1.382(5)
C21 C22 1.379(6)
C22 C23 1.384(5)
C23 C24 1.390(5)
C25 C30 1.371(5)
C25 C26 1.388(5)
C26 C27 1.372(6)
C27 C28 1.370(7)
C28 C29 1.365(7)
C29 C30 1.392(6)
C31 C36 1.384(5)
C31 C32 1.394(5)
C32 C33 1.378(5)
C33 C34 1.374(6)
C34 C35 1.383(6)
C35 C36 1.379(5)
C37 C44 1.520(5)
C37 C38 1.532(5)
C38 C39 1.530(6)
C39 C40 1.485(7)
C40 C41 1.469(8)
C41 C42 1.304(7)
C42 C43 1.522(7)
C43 C44 1.567(6)
C45 C46 1.473(7)
C47 C48 1.464(8)
